data_7710515
loop_
_publ_author_name
'Wohltmann, Wiebke Marie'
'Schmidtmann, Marc'
'M\"uller, Thomas'

_publ_section_title
;
 Covalent triflates as synthons for silolyl- and germolyl cations
;
_journal_name_full 'Dalton Transactions'
_journal_paper_doi 10.1039/D2DT01446G
_journal_year 2022
_chemical_formula_structural SiClC4(C6H5)2(Si(CH3)3)2(C6H5)
_chemical_formula_sum 'C28 H33 Cl Si3'
_chemical_formula_weight 489.26
_space_group_crystal_system monoclinic
_space_group_IT_number 14
_space_group_name_Hall '-P 2yn'
_space_group_name_H-M_alt 'P 1 21/n 1'
_atom_sites_solution_hydrogens difmap
_atom_sites_solution_primary direct
_atom_sites_solution_secondary difmap
_audit_creation_method SHELXL-2018/3
_audit_update_record
;
2022-05-03 deposited with the CCDC.	2022-06-09 downloaded from the CCDC.
;
_cell_angle_alpha 90
_cell_angle_beta 118.1815(13)
_cell_angle_gamma 90
_cell_formula_units_Z 4
_cell_length_a 21.5478(8)
_cell_length_b 6.5819(2)
_cell_length_c 22.2436(8)
_cell_measurement_reflns_used 9290
_cell_measurement_temperature 100(2)
_cell_measurement_theta_max 34.08
_cell_measurement_theta_min 2.17
_cell_volume 2780.74(17)
_computing_cell_refinement 'Bruker SAINT V8.40B'
_computing_data_collection 'Bruker APEX3'
_computing_data_reduction 'Bruker SAINT V8.40B'
_computing_structure_refinement 'SHELXL-2018/3 (Sheldrick, 2018)'
_computing_structure_solution 'SHELXS-2013/1 (Sheldrick, 2013)'
_diffrn_ambient_temperature 100(2)
_diffrn_measured_fraction_theta_full 1.000
_diffrn_measured_fraction_theta_max 1.000
_diffrn_measurement_device_type 'Bruker APEX-II CCD'
_diffrn_measurement_method '\f and \w scans'
_diffrn_radiation_type MoK\a
_diffrn_radiation_wavelength 0.71073
_diffrn_reflns_av_R_equivalents 0.0370
_diffrn_reflns_av_unetI/netI 0.0203
_diffrn_reflns_Laue_measured_fraction_full 1.000
_diffrn_reflns_Laue_measured_fraction_max 1.000
_diffrn_reflns_limit_h_max 34
_diffrn_reflns_limit_h_min -34
_diffrn_reflns_limit_k_max 10
_diffrn_reflns_limit_k_min -10
_diffrn_reflns_limit_l_max 35
_diffrn_reflns_limit_l_min -35
_diffrn_reflns_number 112810
_diffrn_reflns_point_group_measured_fraction_full 1.000
_diffrn_reflns_point_group_measured_fraction_max 1.000
_diffrn_reflns_theta_full 25.242
_diffrn_reflns_theta_max 34.971
_diffrn_reflns_theta_min 1.811
_diffrn_source 'sealed tube'
_exptl_absorpt_coefficient_mu 0.281
_exptl_absorpt_correction_T_max 0.9863
_exptl_absorpt_correction_T_min 0.9251
_exptl_absorpt_correction_type numerical
_exptl_absorpt_process_details 'SADABS-2016/2 (Sheldrick)'
_exptl_crystal_colour colourless
_exptl_crystal_density_diffrn 1.169
_exptl_crystal_description block
_exptl_crystal_F_000 1040
_exptl_crystal_size_max 0.400
_exptl_crystal_size_mid 0.180
_exptl_crystal_size_min 0.080
_refine_diff_density_max 0.593
_refine_diff_density_min -0.414
_refine_diff_density_rms 0.055
_refine_ls_extinction_method none
_refine_ls_goodness_of_fit_ref 1.025
_refine_ls_hydrogen_treatment constr
_refine_ls_matrix_type full
_refine_ls_number_parameters 295
_refine_ls_number_reflns 12238
_refine_ls_number_restraints 0
_refine_ls_restrained_S_all 1.025
_refine_ls_R_factor_all 0.0467
_refine_ls_R_factor_gt 0.0335
_refine_ls_shift/su_max 0.001
_refine_ls_shift/su_mean 0.000
_refine_ls_structure_factor_coef Fsqd
_refine_ls_weighting_details 'w=1/[\s^2^(Fo^2^)+(0.0450P)^2^+0.7500P] where P=(Fo^2^+2Fc^2^)/3'
_refine_ls_weighting_scheme calc
_refine_ls_wR_factor_gt 0.0850
_refine_ls_wR_factor_ref 0.0927
_reflns_Friedel_coverage 0.000
_reflns_number_gt 9877
_reflns_number_total 12238
_reflns_threshold_expression 'I > 2\s(I)'
_cod_data_source_file d2dt01446g3.cif
_cod_data_source_block ww144
_cod_original_sg_symbol_H-M 'P 21/n'
_cod_database_code 7710515
_shelx_shelxl_version_number 2018/3
_shelx_space_group_comment
;
The symmetry employed for this shelxl refinement is uniquely defined
by the following loop, which should always be used as a source of
symmetry information in preference to the above space-group names.
They are only intended as comments.
;
_shelx_estimated_absorpt_t_min 0.896
_shelx_estimated_absorpt_t_max 0.978
_exptl_absorpt_special_details
;
 numerical absorption correction followed by correction based on
 symmetry-related measurements (multi-scan)
;

loop_
_space_group_symop_operation_xyz
'x, y, z'
'-x+1/2, y+1/2, -z+1/2'
'-x, -y, -z'
'x-1/2, -y-1/2, z-1/2'

loop_
_atom_site_label
_atom_site_type_symbol
_atom_site_fract_x
_atom_site_fract_y
_atom_site_fract_z
_atom_site_U_iso_or_equiv
_atom_site_adp_type
_atom_site_occupancy
_atom_site_site_symmetry_order
_atom_site_calc_flag
_atom_site_refinement_flags_posn
_atom_site_refinement_flags_adp
_atom_site_refinement_flags_occupancy
_atom_site_disorder_assembly
_atom_site_disorder_group
Cl1 Cl 0.27335(2) -0.32816(3) 0.46590(2) 0.02616(5) Uani 1 1 d . . . . .
Si1 Si 0.27895(2) -0.01267(4) 0.46165(2) 0.01458(5) Uani 1 1 d . . . . .
Si2 Si 0.10576(2) 0.06223(4) 0.37721(2) 0.01460(5) Uani 1 1 d . . . . .
Si3 Si 0.43431(2) 0.05508(4) 0.59781(2) 0.01812(5) Uani 1 1 d . . . . .
C1 C 0.19445(4) 0.08841(12) 0.45352(4) 0.01395(13) Uani 1 1 d . . . . .
C2 C 0.21291(4) 0.17116(12) 0.51575(4) 0.01338(12) Uani 1 1 d . . . . .
C3 C 0.29087(4) 0.17197(12) 0.56789(4) 0.01451(13) Uani 1 1 d . . . . .
C4 C 0.33639(4) 0.08703(13) 0.54880(4) 0.01626(14) Uani 1 1 d . . . . .
C5 C 0.16176(4) 0.25048(12) 0.53738(4) 0.01336(13) Uani 1 1 d . . . . .
C6 C 0.16007(5) 0.45522(13) 0.55315(4) 0.01692(14) Uani 1 1 d . . . . .
H6 H 0.191391 0.549062 0.549100 0.020 Uiso 1 1 calc R U . . .
C7 C 0.11250(5) 0.52196(14) 0.57482(5) 0.02105(16) Uani 1 1 d . . . . .
H7 H 0.111308 0.661491 0.585147 0.025 Uiso 1 1 calc R U . . .
C8 C 0.06671(5) 0.38551(15) 0.58142(5) 0.02183(16) Uani 1 1 d . . . . .
H8 H 0.034637 0.431525 0.596565 0.026 Uiso 1 1 calc R U . . .
C9 C 0.06811(5) 0.18233(14) 0.56582(5) 0.02047(16) Uani 1 1 d . . . . .
H9 H 0.036915 0.088783 0.570201 0.025 Uiso 1 1 calc R U . . .
C10 C 0.11525(4) 0.11510(13) 0.54370(4) 0.01721(14) Uani 1 1 d . . . . .
H10 H 0.115765 -0.024244 0.532815 0.021 Uiso 1 1 calc R U . . .
C11 C 0.31074(4) 0.25489(14) 0.63713(4) 0.01656(14) Uani 1 1 d . . . . .
C12 C 0.34187(5) 0.44530(15) 0.65748(5) 0.02222(16) Uani 1 1 d . . . . .
H12 H 0.353055 0.522933 0.627875 0.027 Uiso 1 1 calc R U . . .
C13 C 0.35669(6) 0.52225(18) 0.72144(5) 0.0284(2) Uani 1 1 d . . . . .
H13 H 0.377588 0.652670 0.735044 0.034 Uiso 1 1 calc R U . . .
C14 C 0.34100(6) 0.4089(2) 0.76523(5) 0.0303(2) Uani 1 1 d . . . . .
H14 H 0.351140 0.461782 0.808651 0.036 Uiso 1 1 calc R U . . .
C15 C 0.31058(6) 0.2188(2) 0.74547(5) 0.0293(2) Uani 1 1 d . . . . .
H15 H 0.300274 0.140573 0.775546 0.035 Uiso 1 1 calc R U . . .
C16 C 0.29510(5) 0.14237(16) 0.68159(5) 0.02295(17) Uani 1 1 d . . . . .
H16 H 0.273699 0.012521 0.668065 0.028 Uiso 1 1 calc R U . . .
C17 C 0.11599(6) 0.1255(2) 0.30054(5) 0.0321(2) Uani 1 1 d . . . . .
H17A H 0.129033 0.268823 0.302314 0.048 Uiso 1 1 calc R U . . .
H17B H 0.071404 0.100699 0.259221 0.048 Uiso 1 1 calc R U . . .
H17C H 0.152905 0.040072 0.299854 0.048 Uiso 1 1 calc R U . . .
C18 C 0.03700(5) 0.23631(14) 0.37624(5) 0.02015(15) Uani 1 1 d . . . . .
H18A H 0.026365 0.198781 0.413034 0.030 Uiso 1 1 calc R U . . .
H18B H -0.005798 0.225094 0.332279 0.030 Uiso 1 1 calc R U . . .
H18C H 0.054303 0.376513 0.382905 0.030 Uiso 1 1 calc R U . . .
C19 C 0.07742(5) -0.20831(15) 0.37215(6) 0.02642(19) Uani 1 1 d . . . . .
H19A H 0.111147 -0.296707 0.366897 0.040 Uiso 1 1 calc R U . . .
H19B H 0.030645 -0.225554 0.332869 0.040 Uiso 1 1 calc R U . . .
H19C H 0.075612 -0.244566 0.414024 0.040 Uiso 1 1 calc R U . . .
C20 C 0.45886(6) -0.13671(18) 0.55087(6) 0.0298(2) Uani 1 1 d . . . . .
H20A H 0.435597 -0.266085 0.549228 0.045 Uiso 1 1 calc R U . . .
H20B H 0.510014 -0.156062 0.574410 0.045 Uiso 1 1 calc R U . . .
H20C H 0.443841 -0.088643 0.504318 0.045 Uiso 1 1 calc R U . . .
C21 C 0.47950(6) 0.29891(17) 0.59999(6) 0.0304(2) Uani 1 1 d . . . . .
H21A H 0.462880 0.348434 0.553336 0.046 Uiso 1 1 calc R U . . .
H21B H 0.530468 0.276433 0.621561 0.046 Uiso 1 1 calc R U . . .
H21C H 0.468899 0.399908 0.626216 0.046 Uiso 1 1 calc R U . . .
C22 C 0.46339(5) -0.03669(19) 0.68666(5) 0.0295(2) Uani 1 1 d . . . . .
H22A H 0.447678 0.059129 0.710414 0.044 Uiso 1 1 calc R U . . .
H22B H 0.514863 -0.046607 0.711047 0.044 Uiso 1 1 calc R U . . .
H22C H 0.442876 -0.170722 0.685117 0.044 Uiso 1 1 calc R U . . .
C23 C 0.30503(4) 0.04824(14) 0.39495(4) 0.01754(14) Uani 1 1 d . . . . .
C24 C 0.30042(5) -0.09343(18) 0.34608(5) 0.02614(19) Uani 1 1 d . . . . .
H24 H 0.284383 -0.227256 0.347015 0.031 Uiso 1 1 calc R U . . .
C25 C 0.31905(6) -0.0406(2) 0.29612(5) 0.0344(3) Uani 1 1 d . . . . .
H25 H 0.315225 -0.137804 0.262963 0.041 Uiso 1 1 calc R U . . .
C26 C 0.34305(6) 0.1526(2) 0.29475(6) 0.0354(3) Uani 1 1 d . . . . .
H26 H 0.356098 0.187902 0.260832 0.043 Uiso 1 1 calc R U . . .
C27 C 0.34823(6) 0.2960(2) 0.34272(6) 0.0322(2) Uani 1 1 d . . . . .
H27 H 0.364584 0.429134 0.341481 0.039 Uiso 1 1 calc R U . . .
C28 C 0.32940(5) 0.24406(16) 0.39274(5) 0.02355(17) Uani 1 1 d . . . . .
H28 H 0.333115 0.342283 0.425569 0.028 Uiso 1 1 calc R U . . .

loop_
_atom_site_aniso_label
_atom_site_aniso_U_11
_atom_site_aniso_U_22
_atom_site_aniso_U_33
_atom_site_aniso_U_23
_atom_site_aniso_U_13
_atom_site_aniso_U_12
Cl1 0.03115(12) 0.01619(9) 0.03636(13) -0.00143(8) 0.02022(10) 0.00188(8)
Si1 0.01464(10) 0.01647(10) 0.01474(10) -0.00208(8) 0.00867(8) 0.00080(8)
Si2 0.01428(9) 0.01703(10) 0.01261(9) -0.00077(8) 0.00644(8) -0.00062(8)
Si3 0.01329(10) 0.02311(12) 0.01745(11) 0.00272(9) 0.00684(8) 0.00180(8)
C1 0.0142(3) 0.0151(3) 0.0139(3) -0.0014(2) 0.0077(3) -0.0006(2)
C2 0.0138(3) 0.0141(3) 0.0140(3) -0.0005(2) 0.0080(3) -0.0004(2)
C3 0.0142(3) 0.0168(3) 0.0131(3) -0.0007(3) 0.0068(3) -0.0006(3)
C4 0.0143(3) 0.0205(4) 0.0147(3) -0.0002(3) 0.0075(3) 0.0011(3)
C5 0.0140(3) 0.0149(3) 0.0126(3) -0.0003(2) 0.0075(3) 0.0003(2)
C6 0.0193(3) 0.0157(3) 0.0191(3) -0.0008(3) 0.0119(3) -0.0003(3)
C7 0.0259(4) 0.0181(4) 0.0248(4) 0.0004(3) 0.0166(4) 0.0045(3)
C8 0.0225(4) 0.0255(4) 0.0244(4) 0.0029(3) 0.0167(3) 0.0057(3)
C9 0.0198(4) 0.0243(4) 0.0230(4) 0.0023(3) 0.0147(3) -0.0008(3)
C10 0.0190(3) 0.0166(3) 0.0202(4) -0.0001(3) 0.0126(3) -0.0011(3)
C11 0.0142(3) 0.0222(4) 0.0132(3) -0.0016(3) 0.0065(3) 0.0005(3)
C12 0.0223(4) 0.0259(4) 0.0187(4) -0.0051(3) 0.0099(3) -0.0042(3)
C13 0.0266(4) 0.0339(5) 0.0230(4) -0.0122(4) 0.0104(4) -0.0062(4)
C14 0.0248(4) 0.0490(7) 0.0163(4) -0.0104(4) 0.0091(3) -0.0022(4)
C15 0.0272(5) 0.0470(6) 0.0153(4) -0.0010(4) 0.0113(4) -0.0035(4)
C16 0.0237(4) 0.0303(5) 0.0154(3) -0.0008(3) 0.0097(3) -0.0041(3)
C17 0.0266(5) 0.0545(7) 0.0184(4) 0.0087(4) 0.0134(4) 0.0087(5)
C18 0.0166(3) 0.0211(4) 0.0227(4) 0.0025(3) 0.0092(3) 0.0021(3)
C19 0.0238(4) 0.0200(4) 0.0305(5) -0.0069(4) 0.0087(4) -0.0046(3)
C20 0.0221(4) 0.0369(5) 0.0303(5) 0.0009(4) 0.0123(4) 0.0117(4)
C21 0.0217(4) 0.0307(5) 0.0364(5) 0.0038(4) 0.0118(4) -0.0041(4)
C22 0.0213(4) 0.0426(6) 0.0205(4) 0.0079(4) 0.0066(3) 0.0017(4)
C23 0.0142(3) 0.0248(4) 0.0151(3) -0.0010(3) 0.0081(3) 0.0030(3)
C24 0.0240(4) 0.0368(5) 0.0213(4) -0.0083(4) 0.0137(3) 0.0004(4)
C25 0.0288(5) 0.0586(8) 0.0208(4) -0.0051(5) 0.0159(4) 0.0074(5)
C26 0.0248(5) 0.0644(8) 0.0238(5) 0.0148(5) 0.0171(4) 0.0145(5)
C27 0.0283(5) 0.0411(6) 0.0340(5) 0.0167(5) 0.0201(4) 0.0086(4)
C28 0.0236(4) 0.0266(4) 0.0247(4) 0.0044(3) 0.0148(4) 0.0049(3)

loop_
_atom_type_symbol
_atom_type_description
_atom_type_scat_dispersion_real
_atom_type_scat_dispersion_imag
_atom_type_scat_source
C C 0.0033 0.0016 'International Tables Vol C Tables 4.2.6.8 and 6.1.1.4'
H H 0.0000 0.0000 'International Tables Vol C Tables 4.2.6.8 and 6.1.1.4'
Si Si 0.0817 0.0704 'International Tables Vol C Tables 4.2.6.8 and 6.1.1.4'
Cl Cl 0.1484 0.1585 'International Tables Vol C Tables 4.2.6.8 and 6.1.1.4'

loop_
_geom_angle_atom_site_label_1
_geom_angle_atom_site_label_2
_geom_angle_atom_site_label_3
_geom_angle
_geom_angle_site_symmetry_1
_geom_angle_site_symmetry_3
_geom_angle_publ_flag
C4 Si1 C23 116.89(4) . . ?
C4 Si1 C1 96.54(4) . . ?
C23 Si1 C1 119.62(4) . . ?
C4 Si1 Cl1 109.19(3) . . ?
C23 Si1 Cl1 107.24(3) . . ?
C1 Si1 Cl1 106.56(3) . . ?
C18 Si2 C17 106.76(5) . . ?
C18 Si2 C19 110.46(5) . . ?
C17 Si2 C19 109.49(6) . . ?
C18 Si2 C1 114.80(4) . . ?
C17 Si2 C1 107.31(4) . . ?
C19 Si2 C1 107.89(4) . . ?
C21 Si3 C20 108.29(6) . . ?
C21 Si3 C22 109.89(5) . . ?
C20 Si3 C22 109.32(5) . . ?
C21 Si3 C4 110.43(5) . . ?
C20 Si3 C4 106.80(4) . . ?
C22 Si3 C4 112.00(4) . . ?
C2 C1 Si1 103.96(6) . . ?
C2 C1 Si2 129.99(6) . . ?
Si1 C1 Si2 125.96(4) . . ?
C1 C2 C5 124.29(7) . . ?
C1 C2 C3 117.58(7) . . ?
C5 C2 C3 118.05(7) . . ?
C4 C3 C11 125.08(7) . . ?
C4 C3 C2 117.31(7) . . ?
C11 C3 C2 117.50(7) . . ?
C3 C4 Si1 104.35(6) . . ?
C3 C4 Si3 130.13(6) . . ?
Si1 C4 Si3 125.41(5) . . ?
C10 C5 C6 119.00(7) . . ?
C10 C5 C2 118.97(7) . . ?
C6 C5 C2 122.00(7) . . ?
C7 C6 C5 120.09(8) . . ?
C7 C6 H6 120.0 . . ?
C5 C6 H6 120.0 . . ?
C8 C7 C6 120.45(8) . . ?
C8 C7 H7 119.8 . . ?
C6 C7 H7 119.8 . . ?
C9 C8 C7 119.71(8) . . ?
C9 C8 H8 120.1 . . ?
C7 C8 H8 120.1 . . ?
C8 C9 C10 120.06(8) . . ?
C8 C9 H9 120.0 . . ?
C10 C9 H9 120.0 . . ?
C9 C10 C5 120.68(8) . . ?
C9 C10 H10 119.7 . . ?
C5 C10 H10 119.7 . . ?
C12 C11 C16 119.13(8) . . ?
C12 C11 C3 121.57(8) . . ?
C16 C11 C3 119.24(8) . . ?
C11 C12 C13 120.02(9) . . ?
C11 C12 H12 120.0 . . ?
C13 C12 H12 120.0 . . ?
C14 C13 C12 120.32(10) . . ?
C14 C13 H13 119.8 . . ?
C12 C13 H13 119.8 . . ?
C15 C14 C13 119.89(9) . . ?
C15 C14 H14 120.1 . . ?
C13 C14 H14 120.1 . . ?
C14 C15 C16 120.03(10) . . ?
C14 C15 H15 120.0 . . ?
C16 C15 H15 120.0 . . ?
C15 C16 C11 120.60(10) . . ?
C15 C16 H16 119.7 . . ?
C11 C16 H16 119.7 . . ?
Si2 C17 H17A 109.5 . . ?
Si2 C17 H17B 109.5 . . ?
H17A C17 H17B 109.5 . . ?
Si2 C17 H17C 109.5 . . ?
H17A C17 H17C 109.5 . . ?
H17B C17 H17C 109.5 . . ?
Si2 C18 H18A 109.5 . . ?
Si2 C18 H18B 109.5 . . ?
H18A C18 H18B 109.5 . . ?
Si2 C18 H18C 109.5 . . ?
H18A C18 H18C 109.5 . . ?
H18B C18 H18C 109.5 . . ?
Si2 C19 H19A 109.5 . . ?
Si2 C19 H19B 109.5 . . ?
H19A C19 H19B 109.5 . . ?
Si2 C19 H19C 109.5 . . ?
H19A C19 H19C 109.5 . . ?
H19B C19 H19C 109.5 . . ?
Si3 C20 H20A 109.5 . . ?
Si3 C20 H20B 109.5 . . ?
H20A C20 H20B 109.5 . . ?
Si3 C20 H20C 109.5 . . ?
H20A C20 H20C 109.5 . . ?
H20B C20 H20C 109.5 . . ?
Si3 C21 H21A 109.5 . . ?
Si3 C21 H21B 109.5 . . ?
H21A C21 H21B 109.5 . . ?
Si3 C21 H21C 109.5 . . ?
H21A C21 H21C 109.5 . . ?
H21B C21 H21C 109.5 . . ?
Si3 C22 H22A 109.5 . . ?
Si3 C22 H22B 109.5 . . ?
H22A C22 H22B 109.5 . . ?
Si3 C22 H22C 109.5 . . ?
H22A C22 H22C 109.5 . . ?
H22B C22 H22C 109.5 . . ?
C24 C23 C28 118.41(8) . . ?
C24 C23 Si1 122.55(8) . . ?
C28 C23 Si1 119.03(7) . . ?
C25 C24 C23 120.81(11) . . ?
C25 C24 H24 119.6 . . ?
C23 C24 H24 119.6 . . ?
C26 C25 C24 120.03(10) . . ?
C26 C25 H25 120.0 . . ?
C24 C25 H25 120.0 . . ?
C25 C26 C27 120.30(9) . . ?
C25 C26 H26 119.9 . . ?
C27 C26 H26 119.9 . . ?
C26 C27 C28 119.90(11) . . ?
C26 C27 H27 120.1 . . ?
C28 C27 H27 120.1 . . ?
C27 C28 C23 120.55(10) . . ?
C27 C28 H28 119.7 . . ?
C23 C28 H28 119.7 . . ?

loop_
_geom_bond_atom_site_label_1
_geom_bond_atom_site_label_2
_geom_bond_distance
_geom_bond_site_symmetry_2
_geom_bond_publ_flag
Cl1 Si1 2.0847(3) . ?
Si1 C4 1.8585(9) . ?
Si1 C23 1.8615(9) . ?
Si1 C1 1.8653(8) . ?
Si2 C18 1.8650(9) . ?
Si2 C17 1.8668(10) . ?
Si2 C19 1.8685(10) . ?
Si2 C1 1.8706(8) . ?
Si3 C21 1.8659(11) . ?
Si3 C20 1.8669(11) . ?
Si3 C22 1.8692(10) . ?
Si3 C4 1.8741(8) . ?
C1 C2 1.3604(11) . ?
C2 C5 1.4899(11) . ?
C2 C3 1.5254(11) . ?
C3 C4 1.3596(11) . ?
C3 C11 1.4933(11) . ?
C5 C10 1.3969(11) . ?
C5 C6 1.3973(12) . ?
C6 C7 1.3938(12) . ?
C6 H6 0.9500 . ?
C7 C8 1.3924(13) . ?
C7 H7 0.9500 . ?
C8 C9 1.3855(14) . ?
C8 H8 0.9500 . ?
C9 C10 1.3933(12) . ?
C9 H9 0.9500 . ?
C10 H10 0.9500 . ?
C11 C12 1.3924(13) . ?
C11 C16 1.3983(13) . ?
C12 C13 1.3979(13) . ?
C12 H12 0.9500 . ?
C13 C14 1.3893(16) . ?
C13 H13 0.9500 . ?
C14 C15 1.3841(17) . ?
C14 H14 0.9500 . ?
C15 C16 1.3914(13) . ?
C15 H15 0.9500 . ?
C16 H16 0.9500 . ?
C17 H17A 0.9800 . ?
C17 H17B 0.9800 . ?
C17 H17C 0.9800 . ?
C18 H18A 0.9800 . ?
C18 H18B 0.9800 . ?
C18 H18C 0.9800 . ?
C19 H19A 0.9800 . ?
C19 H19B 0.9800 . ?
C19 H19C 0.9800 . ?
C20 H20A 0.9800 . ?
C20 H20B 0.9800 . ?
C20 H20C 0.9800 . ?
C21 H21A 0.9800 . ?
C21 H21B 0.9800 . ?
C21 H21C 0.9800 . ?
C22 H22A 0.9800 . ?
C22 H22B 0.9800 . ?
C22 H22C 0.9800 . ?
C23 C24 1.3996(13) . ?
C23 C28 1.4013(14) . ?
C24 C25 1.3921(15) . ?
C24 H24 0.9500 . ?
C25 C26 1.379(2) . ?
C25 H25 0.9500 . ?
C26 C27 1.3887(18) . ?
C26 H26 0.9500 . ?
C27 C28 1.3948(14) . ?
C27 H27 0.9500 . ?
C28 H28 0.9500 . ?

loop_
_geom_torsion_atom_site_label_1
_geom_torsion_atom_site_label_2
_geom_torsion_atom_site_label_3
_geom_torsion_atom_site_label_4
_geom_torsion
_geom_torsion_site_symmetry_1
_geom_torsion_site_symmetry_2
_geom_torsion_site_symmetry_3
_geom_torsion_site_symmetry_4
_geom_torsion_publ_flag
C4 Si1 C1 C2 -4.81(6) . . . . ?
C23 Si1 C1 C2 -130.88(6) . . . . ?
Cl1 Si1 C1 C2 107.47(5) . . . . ?
C4 Si1 C1 Si2 178.40(5) . . . . ?
C23 Si1 C1 Si2 52.34(7) . . . . ?
Cl1 Si1 C1 Si2 -69.31(5) . . . . ?
C18 Si2 C1 C2 19.69(9) . . . . ?
C17 Si2 C1 C2 138.17(9) . . . . ?
C19 Si2 C1 C2 -103.94(9) . . . . ?
C18 Si2 C1 Si1 -164.39(5) . . . . ?
C17 Si2 C1 Si1 -45.91(7) . . . . ?
C19 Si2 C1 Si1 71.98(6) . . . . ?
Si1 C1 C2 C5 -172.48(6) . . . . ?
Si2 C1 C2 C5 4.12(13) . . . . ?
Si1 C1 C2 C3 4.07(9) . . . . ?
Si2 C1 C2 C3 -179.33(6) . . . . ?
C1 C2 C3 C4 -0.95(11) . . . . ?
C5 C2 C3 C4 175.82(7) . . . . ?
C1 C2 C3 C11 -177.48(7) . . . . ?
C5 C2 C3 C11 -0.71(11) . . . . ?
C11 C3 C4 Si1 173.44(7) . . . . ?
C2 C3 C4 Si1 -2.80(9) . . . . ?
C11 C3 C4 Si3 -2.70(14) . . . . ?
C2 C3 C4 Si3 -178.94(6) . . . . ?
C23 Si1 C4 C3 132.37(6) . . . . ?
C1 Si1 C4 C3 4.35(6) . . . . ?
Cl1 Si1 C4 C3 -105.74(6) . . . . ?
C23 Si1 C4 Si3 -51.26(7) . . . . ?
C1 Si1 C4 Si3 -179.27(5) . . . . ?
Cl1 Si1 C4 Si3 70.63(6) . . . . ?
C21 Si3 C4 C3 -78.57(10) . . . . ?
C20 Si3 C4 C3 163.90(9) . . . . ?
C22 Si3 C4 C3 44.26(10) . . . . ?
C21 Si3 C4 Si1 106.03(7) . . . . ?
C20 Si3 C4 Si1 -11.50(7) . . . . ?
C22 Si3 C4 Si1 -131.15(6) . . . . ?
C1 C2 C5 C10 65.06(11) . . . . ?
C3 C2 C5 C10 -111.48(9) . . . . ?
C1 C2 C5 C6 -116.55(9) . . . . ?
C3 C2 C5 C6 66.90(10) . . . . ?
C10 C5 C6 C7 -0.01(13) . . . . ?
C2 C5 C6 C7 -178.39(8) . . . . ?
C5 C6 C7 C8 0.48(14) . . . . ?
C6 C7 C8 C9 -0.51(15) . . . . ?
C7 C8 C9 C10 0.08(14) . . . . ?
C8 C9 C10 C5 0.38(14) . . . . ?
C6 C5 C10 C9 -0.42(13) . . . . ?
C2 C5 C10 C9 178.01(8) . . . . ?
C4 C3 C11 C12 78.65(12) . . . . ?
C2 C3 C11 C12 -105.12(9) . . . . ?
C4 C3 C11 C16 -104.01(10) . . . . ?
C2 C3 C11 C16 72.22(10) . . . . ?
C16 C11 C12 C13 -0.41(14) . . . . ?
C3 C11 C12 C13 176.93(9) . . . . ?
C11 C12 C13 C14 0.51(16) . . . . ?
C12 C13 C14 C15 0.03(17) . . . . ?
C13 C14 C15 C16 -0.65(17) . . . . ?
C14 C15 C16 C11 0.75(16) . . . . ?
C12 C11 C16 C15 -0.22(14) . . . . ?
C3 C11 C16 C15 -177.62(9) . . . . ?
C4 Si1 C23 C24 139.31(8) . . . . ?
C1 Si1 C23 C24 -104.90(8) . . . . ?
Cl1 Si1 C23 C24 16.41(8) . . . . ?
C4 Si1 C23 C28 -41.56(8) . . . . ?
C1 Si1 C23 C28 74.23(8) . . . . ?
Cl1 Si1 C23 C28 -164.46(6) . . . . ?
C28 C23 C24 C25 -0.51(14) . . . . ?
Si1 C23 C24 C25 178.62(8) . . . . ?
C23 C24 C25 C26 0.64(16) . . . . ?
C24 C25 C26 C27 -0.53(17) . . . . ?
C25 C26 C27 C28 0.29(16) . . . . ?
C26 C27 C28 C23 -0.17(15) . . . . ?
C24 C23 C28 C27 0.28(14) . . . . ?
Si1 C23 C28 C27 -178.89(8) . . . . ?
